data_1561559
loop_
_publ_author_name
'Dai, Jun-Wei'
'Li, Xing'
'Zheng, Jian-Mei'
'Dong, Xin'
'Zhou, Zhao-Hui'

_publ_section_title
;
 Transformations of lead 1,3-propylenediaminetetraacetate to its MOF
 products for the selective adsorption of methanol
;
_journal_name_full 'Journal of Solid State Chemistry'
_journal_page_first 364
_journal_page_last 370
_journal_paper_doi 10.1016/j.jssc.2016.02.026
_journal_volume 237
_journal_year 2016
_chemical_formula_moiety 'C11 H14 N2 O8 Pb2, 8(H2 O)'
_chemical_formula_sum 'C11 H30 N2 O16 Pb2'
_chemical_formula_weight 860.75
_space_group_crystal_system monoclinic
_space_group_IT_number 14
_space_group_name_Hall '-P 2ybc'
_space_group_name_H-M_alt 'P 1 21/c 1'
_atom_sites_solution_hydrogens mixed
_cell_angle_alpha 90
_cell_angle_beta 108.208(3)
_cell_angle_gamma 90
_cell_formula_units_Z 4
_cell_length_a 10.4941(3)
_cell_length_b 22.7391(6)
_cell_length_c 9.7704(3)
_cell_measurement_reflns_used 3193
_cell_measurement_temperature 153.00(10)
_cell_measurement_theta_max 28.4750
_cell_measurement_theta_min 3.4560
_cell_volume 2214.73(12)
_computing_cell_refinement
;
CrysAlisPro, Agilent Technologies,
Version 1.171.36.24 (release 03-12-2012 CrysAlis171 .NET)
(compiled Dec  3 2012,18:21:49)
;
_computing_data_collection
;
CrysAlisPro, Agilent Technologies,
Version 1.171.36.24 (release 03-12-2012 CrysAlis171 .NET)
(compiled Dec  3 2012,18:21:49)
;
_computing_data_reduction
;
CrysAlisPro, Agilent Technologies,
Version 1.171.36.24 (release 03-12-2012 CrysAlis171 .NET)
(compiled Dec  3 2012,18:21:49)
;
_computing_molecular_graphics 'Olex2 (Dolomanov et al., 2009)'
_computing_publication_material 'Olex2 (Dolomanov et al., 2009)'
_computing_structure_refinement 'ShelXL (Sheldrick, 2015)'
_computing_structure_solution 'SHELXS-97 (Sheldrick, 1990)'
_diffrn_ambient_temperature 153.00(10)
_diffrn_detector_area_resol_mean 16.1903
_diffrn_measured_fraction_theta_full 0.998
_diffrn_measured_fraction_theta_max 0.869
_diffrn_measurement_details
;
#__ type_ start__ end____ width___ exp.time_
  1 omega  -87.00   47.00   1.0000   15.0000
omega____ theta____ kappa____ phi______ frames
    -      -20.6309   19.0000   60.0000 134

#__ type_ start__ end____ width___ exp.time_
  2 omega   73.00   99.00   1.0000   15.0000
omega____ theta____ kappa____ phi______ frames
    -       21.8809 -178.0000   60.0000 26

#__ type_ start__ end____ width___ exp.time_
  3 omega    4.00   82.00   1.0000   15.0000
omega____ theta____ kappa____ phi______ frames
    -       21.8809   57.0000   90.0000 78
;
_diffrn_measurement_device_type 'Xcalibur, Sapphire3, Gemini ultra'
_diffrn_measurement_method '\w scans'
_diffrn_orient_matrix_UB_11 -0.0065068000
_diffrn_orient_matrix_UB_12 -0.0282867000
_diffrn_orient_matrix_UB_13 0.0278193000
_diffrn_orient_matrix_UB_21 0.0510837000
_diffrn_orient_matrix_UB_22 -0.0108174000
_diffrn_orient_matrix_UB_23 -0.0265574000
_diffrn_orient_matrix_UB_31 0.0491274000
_diffrn_orient_matrix_UB_32 0.0075094000
_diffrn_orient_matrix_UB_33 0.0660315000
_diffrn_radiation_monochromator graphite
_diffrn_radiation_type MoK\a
_diffrn_radiation_wavelength 0.71073
_diffrn_reflns_av_R_equivalents 0.0439
_diffrn_reflns_av_unetI/netI 0.0681
_diffrn_reflns_Laue_measured_fraction_full 0.998
_diffrn_reflns_Laue_measured_fraction_max 0.869
_diffrn_reflns_limit_h_max 12
_diffrn_reflns_limit_h_min -13
_diffrn_reflns_limit_k_max 27
_diffrn_reflns_limit_k_min -30
_diffrn_reflns_limit_l_max 13
_diffrn_reflns_limit_l_min -10
_diffrn_reflns_number 9342
_diffrn_reflns_point_group_measured_fraction_full 0.998
_diffrn_reflns_point_group_measured_fraction_max 0.869
_diffrn_reflns_theta_full 26.000
_diffrn_reflns_theta_max 28.760
_diffrn_reflns_theta_min 3.377
_diffrn_source 'Enhance (Mo) X-ray Source'
_exptl_absorpt_coefficient_mu 15.262
_exptl_absorpt_correction_T_max 1.00000
_exptl_absorpt_correction_T_min 0.49435
_exptl_absorpt_correction_type multi-scan
_exptl_absorpt_process_details
;
CrysAlisPro, Agilent Technologies,
Version 1.171.36.24 (release 03-12-2012 CrysAlis171 .NET)
(compiled Dec  3 2012,18:21:49)
Empirical absorption correction using spherical harmonics,
 implemented in SCALE3 ABSPACK scaling algorithm.
;
_exptl_crystal_colour colourless
_exptl_crystal_colour_primary colourless
_exptl_crystal_density_diffrn 2.581
_exptl_crystal_density_method 'not measured'
_exptl_crystal_description block
_exptl_crystal_F_000 1608
_exptl_crystal_size_max 0.1
_exptl_crystal_size_mid 0.1
_exptl_crystal_size_min 0.1
_refine_diff_density_max 2.717
_refine_diff_density_min -2.434
_refine_diff_density_rms 0.260
_refine_ls_extinction_coef 0.00064(7)
_refine_ls_extinction_expression Fc^*^=kFc[1+0.001xFc^2^\l^3^/sin(2\q)]^-1/4^
_refine_ls_extinction_method SHELXL
_refine_ls_goodness_of_fit_ref 1.038
_refine_ls_hydrogen_treatment mixed
_refine_ls_matrix_type full
_refine_ls_number_parameters 317
_refine_ls_number_reflns 5008
_refine_ls_number_restraints 13
_refine_ls_restrained_S_all 1.036
_refine_ls_R_factor_all 0.0455
_refine_ls_R_factor_gt 0.0377
_refine_ls_shift/su_max 0.001
_refine_ls_shift/su_mean 0.000
_refine_ls_structure_factor_coef Fsqd
_refine_ls_weighting_details
;
 w=1/[\s^2^(Fo^2^)+(0.0106P)^2^]
 where P=(Fo^2^+2Fc^2^)/3
;
_refine_ls_weighting_scheme calc
_refine_ls_wR_factor_gt 0.0703
_refine_ls_wR_factor_ref 0.0739
_reflns_Friedel_coverage 0.000
_reflns_Friedel_fraction_full .
_reflns_Friedel_fraction_max .
_reflns_number_gt 4395
_reflns_number_total 5008
_reflns_threshold_expression 'I > 2\s(I)'
_cod_data_source_file Cif3.cif
_cod_data_source_block 3
_cod_original_cell_volume 2214.74(12)
_cod_database_code 1561559
_shelx_space_group_comment
;
The symmetry employed for this shelxl refinement is uniquely defined
by the following loop, which should always be used as a source of
symmetry information in preference to the above space-group names.
They are only intended as comments.
;
_reflns_odcompleteness_completeness 99.72
_reflns_odcompleteness_iscentric 1
_reflns_odcompleteness_theta 26.32
_olex2_refinement_description
;
1. Fixed Uiso
 At 1.2 times of:
  All C(H,H) groups, All O(H,H,H,H,H,H,H,H) groups
 At 1.5 times of:
  All O(H,H) groups
2. Restrained distances
 O3W-H3WA = O3W-H3WB = O4W-H4WA = O4W-H4WB
 0.85 with sigma of 0.01
 O7W-H7WA = O7W-H7WB = O8W-H8WA = O8W-H8WB
 0.85 with sigma of 0.01
 H3WA-H3WB = H4WA-H4WB = H7WA-H7WB = H8WA-H8WB
 1.39 with sigma of 0.01
 H7WB-H8WB
 1.8 with sigma of 0.01
3.a Free rotating group:
 O1W(H1WA,H1WB), O2W(H2WA,H2WB), O5W(H5WA,H5WB), O6W(H6WA,H6WB)
3.b Secondary CH2 refined with riding coordinates:
 C11(H11A,H11B), C4(H4A,H4B), C6(H6A,H6B), C9(H9A,H9B), C10(H10A,H10B), C8(H8A,
 H8B), C2(H2A,H2B)
;

loop_
_space_group_symop_operation_xyz
'x, y, z'
'-x, y+1/2, -z+1/2'
'-x, -y, -z'
'x, -y-1/2, z-1/2'

loop_
_atom_site_label
_atom_site_type_symbol
_atom_site_fract_x
_atom_site_fract_y
_atom_site_fract_z
_atom_site_U_iso_or_equiv
_atom_site_adp_type
_atom_site_occupancy
_atom_site_site_symmetry_order
_atom_site_calc_flag
_atom_site_refinement_flags_posn
_atom_site_refinement_flags_adp
_atom_site_refinement_flags_occupancy
_atom_site_disorder_assembly
_atom_site_disorder_group
Pb1 Pb 0.33503(2) 0.22070(2) 0.07322(3) 0.01119(9) Uani 1 1 d . . . . .
Pb2 Pb -0.44063(2) 0.09534(2) -0.49042(3) 0.01029(8) Uani 1 1 d . . . . .
O2 O 0.3159(4) 0.08337(19) 0.3900(5) 0.0127(10) Uani 1 1 d . . . . .
N2 N -0.3414(5) 0.1032(2) -0.2105(6) 0.0103(12) Uani 1 1 d . . . . .
O6 O -0.4746(5) -0.0373(2) -0.1695(5) 0.0205(12) Uani 1 1 d . . . . .
C11 C -0.2113(6) 0.1338(3) -0.1875(7) 0.0103(14) Uani 1 1 d . . . . .
H11A H -0.2296 0.1726 -0.2299 0.012 Uiso 1 1 calc R . . . .
H11B H -0.1612 0.1125 -0.2399 0.012 Uiso 1 1 calc R . . . .
O1W O 0.6163(5) 0.2136(2) 0.1871(6) 0.0196(11) Uani 1 1 d . . . . .
H1WA H 0.6473 0.1811 0.1689 0.029 Uiso 1 1 d G . . . .
H1WB H 0.6266 0.2398 0.1293 0.029 Uiso 1 1 d G . . . .
O7 O -0.5392(5) 0.1715(2) -0.3929(5) 0.0145(10) Uani 1 1 d . . . . .
N1 N 0.1120(5) 0.1803(2) 0.1096(6) 0.0093(12) Uani 1 1 d . . . . .
O8 O -0.5849(5) 0.21696(19) -0.2135(5) 0.0154(11) Uani 1 1 d . . . . .
C4 C 0.0656(7) 0.2292(3) 0.1788(8) 0.0160(15) Uani 1 1 d . . . . .
H4A H 0.1251 0.2335 0.2767 0.019 Uiso 1 1 calc R . . . .
H4B H -0.0233 0.2204 0.1834 0.019 Uiso 1 1 calc R . . . .
O3 O 0.1560(5) 0.2967(2) 0.0463(5) 0.0162(11) Uani 1 1 d . . . . .
C7 C -0.5252(6) 0.1778(3) -0.2601(7) 0.0100(14) Uani 1 1 d . . . . .
O4 O -0.0340(5) 0.3209(2) 0.0865(6) 0.0240(13) Uani 1 1 d . . . . .
C6 C -0.3249(6) 0.0420(3) -0.1567(7) 0.0134(15) Uani 1 1 d . . . . .
H6A H -0.3099 0.0418 -0.0536 0.016 Uiso 1 1 calc R . . . .
H6B H -0.2475 0.0244 -0.1746 0.016 Uiso 1 1 calc R . . . .
C3 C 0.0611(7) 0.2872(3) 0.0982(8) 0.0143(15) Uani 1 1 d . . . . .
C9 C 0.0115(6) 0.1671(3) -0.0346(7) 0.0109(14) Uani 1 1 d . . . . .
H9A H 0.0523 0.1402 -0.0856 0.013 Uiso 1 1 calc R . . . .
H9B H -0.0076 0.2034 -0.0897 0.013 Uiso 1 1 calc R . . . .
O1 O 0.3716(4) 0.1607(2) 0.2841(5) 0.0152(11) Uani 1 1 d . . . . .
C10 C -0.1214(7) 0.1407(3) -0.0316(7) 0.0129(14) Uani 1 1 d . . . . .
H10A H -0.1638 0.1663 0.0206 0.016 Uiso 1 1 calc R . . . .
H10B H -0.1061 0.1027 0.0160 0.016 Uiso 1 1 calc R . . . .
C5 C -0.4509(6) 0.0060(3) -0.2327(8) 0.0127(15) Uani 1 1 d . . . . .
O5 O -0.5221(4) 0.0214(2) -0.3597(5) 0.0157(11) Uani 1 1 d . . . . .
C1 C 0.2867(6) 0.1241(3) 0.2990(7) 0.0110(14) Uani 1 1 d . . . . .
C8 C -0.4355(7) 0.1360(3) -0.1528(7) 0.0121(14) Uani 1 1 d . . . . .
H8A H -0.3843 0.1580 -0.0686 0.015 Uiso 1 1 calc R . . . .
H8B H -0.4909 0.1080 -0.1222 0.015 Uiso 1 1 calc R . . . .
C2 C 0.1408(6) 0.1272(3) 0.2007(7) 0.0125(14) Uani 1 1 d . . . . .
H2A H 0.1215 0.0927 0.1393 0.015 Uiso 1 1 calc R . . . .
H2B H 0.0817 0.1264 0.2598 0.015 Uiso 1 1 calc R . . . .
O2W O 0.2799(6) 0.0958(3) -0.0390(6) 0.0364(16) Uani 1 1 d . . . . .
H2WA H 0.3454 0.0811 0.0270 0.055 Uiso 1 1 d G . . . .
H2WB H 0.2779 0.0814 -0.1200 0.055 Uiso 1 1 d G . . . .
O3W O -0.3018(5) 0.2125(2) -0.5021(5) 0.0216(12) Uani 1 1 d D . . . .
O4W O -0.1573(10) 0.0115(4) -0.3893(10) 0.113(5) Uani 1 1 d D . . . .
O5W O 0.0382(8) 0.0147(3) -0.1174(9) 0.056(2) Uani 1 1 d . . . . .
H5WA H -0.0001 0.0419 -0.0853 0.084 Uiso 1 1 d G . . . .
H5WB H 0.0023 0.0119 -0.2082 0.084 Uiso 1 1 d G . . . .
O6W O 0.2370(5) 0.0843(3) -0.3274(6) 0.0298(14) Uani 1 1 d . . . . .
H6WA H 0.3129 0.0754 -0.3356 0.045 Uiso 1 1 d G . . . .
H6WB H 0.1956 0.1070 -0.3961 0.045 Uiso 1 1 d G . . . .
O7W O -0.2970(6) 0.1017(2) 0.1938(6) 0.0274(14) Uani 1 1 d D . . . .
O8W O -0.0698(6) 0.0781(3) 0.4232(7) 0.0363(16) Uani 1 1 d D . . . .
H7WA H -0.362(4) 0.079(3) 0.195(8) 0.044 Uiso 1 1 d DR . . . .
H8WA H -0.051(8) 0.101(3) 0.495(6) 0.044 Uiso 1 1 d DR . . . .
H4WA H -0.178(7) -0.0236(14) -0.375(10) 0.044 Uiso 1 1 d DR . . . .
H7WB H -0.227(4) 0.092(3) 0.262(7) 0.044 Uiso 1 1 d DR . . . .
H8WB H -0.133(3) 0.056(2) 0.426(5) 0.044 Uiso 1 1 d DR . . . .
H3WA H -0.332(6) 0.222(4) -0.590(3) 0.044 Uiso 1 1 d DR . . . .
H4WB H -0.080(5) 0.012(3) -0.400(11) 0.044 Uiso 1 1 d DR . . . .
H3WB H -0.2177(19) 0.206(4) -0.479(7) 0.044 Uiso 1 1 d DR . . . .

loop_
_atom_site_aniso_label
_atom_site_aniso_U_11
_atom_site_aniso_U_22
_atom_site_aniso_U_33
_atom_site_aniso_U_23
_atom_site_aniso_U_13
_atom_site_aniso_U_12
Pb1 0.01086(14) 0.01022(13) 0.01190(14) 0.00000(10) 0.00268(10) -0.00102(9)
Pb2 0.00925(14) 0.00983(13) 0.01162(14) -0.00105(10) 0.00302(10) -0.00053(9)
O2 0.015(2) 0.010(2) 0.010(2) 0.005(2) -0.0011(19) 0.0005(19)
N2 0.006(3) 0.007(2) 0.016(3) 0.001(2) 0.001(2) 0.002(2)
O6 0.022(3) 0.014(2) 0.022(3) 0.008(2) 0.002(2) -0.009(2)
C11 0.009(3) 0.008(3) 0.012(3) -0.003(3) 0.000(3) -0.003(2)
O1W 0.024(3) 0.018(3) 0.021(3) -0.003(2) 0.012(2) 0.006(2)
O7 0.017(3) 0.015(2) 0.011(2) 0.000(2) 0.004(2) 0.002(2)
N1 0.010(3) 0.010(3) 0.006(3) 0.000(2) 0.000(2) -0.003(2)
O8 0.016(3) 0.014(2) 0.018(3) 0.000(2) 0.007(2) 0.006(2)
C4 0.017(4) 0.014(3) 0.016(4) -0.001(3) 0.003(3) -0.007(3)
O3 0.012(2) 0.013(2) 0.025(3) 0.001(2) 0.008(2) 0.0006(19)
C7 0.005(3) 0.007(3) 0.015(3) -0.002(3) 0.000(3) -0.001(2)
O4 0.016(3) 0.019(3) 0.038(3) 0.003(3) 0.010(2) 0.007(2)
C6 0.010(3) 0.011(3) 0.014(3) 0.001(3) -0.004(3) 0.001(3)
C3 0.011(3) 0.015(3) 0.015(3) -0.005(3) 0.002(3) -0.007(3)
C9 0.011(3) 0.012(3) 0.008(3) 0.002(3) 0.002(3) -0.002(3)
O1 0.008(2) 0.015(2) 0.018(3) 0.006(2) -0.0012(19) -0.003(2)
C10 0.016(4) 0.014(3) 0.009(3) -0.001(3) 0.004(3) -0.003(3)
C5 0.010(3) 0.009(3) 0.020(4) -0.004(3) 0.005(3) 0.003(3)
O5 0.013(2) 0.016(2) 0.014(2) 0.005(2) -0.0021(19) -0.002(2)
C1 0.010(3) 0.013(3) 0.009(3) -0.007(3) 0.002(3) -0.005(3)
C8 0.018(4) 0.011(3) 0.009(3) -0.003(3) 0.008(3) 0.000(3)
C2 0.010(3) 0.014(3) 0.012(3) 0.005(3) 0.001(3) -0.002(3)
O2W 0.043(4) 0.050(4) 0.018(3) 0.012(3) 0.013(3) 0.027(3)
O3W 0.015(3) 0.031(3) 0.019(3) 0.001(3) 0.006(2) 0.005(2)
O4W 0.183(11) 0.110(7) 0.041(5) -0.007(5) 0.030(6) -0.124(8)
O5W 0.063(5) 0.040(4) 0.058(5) -0.008(4) 0.011(4) -0.004(4)
O6W 0.021(3) 0.039(3) 0.028(3) 0.004(3) 0.007(3) 0.007(3)
O7W 0.025(3) 0.019(3) 0.038(4) 0.009(3) 0.009(3) -0.002(2)
O8W 0.036(4) 0.028(3) 0.041(4) -0.011(3) 0.007(3) -0.005(3)

loop_
_atom_type_symbol
_atom_type_description
_atom_type_scat_dispersion_real
_atom_type_scat_dispersion_imag
_atom_type_scat_source
C C 0.0033 0.0016 'International Tables Vol C Tables 4.2.6.8 and 6.1.1.4'
H H 0.0000 0.0000 'International Tables Vol C Tables 4.2.6.8 and 6.1.1.4'
N N 0.0061 0.0033 'International Tables Vol C Tables 4.2.6.8 and 6.1.1.4'
O O 0.0106 0.0060 'International Tables Vol C Tables 4.2.6.8 and 6.1.1.4'
Pb Pb -3.3944 10.1111 'International Tables Vol C Tables 4.2.6.8 and 6.1.1.4'

loop_
_geom_angle_atom_site_label_1
_geom_angle_atom_site_label_2
_geom_angle_atom_site_label_3
_geom_angle
_geom_angle_site_symmetry_1
_geom_angle_site_symmetry_3
N1 Pb1 O7 134.86(16) . 4_666
O8 Pb1 O7 49.96(15) 4_666 4_666
O8 Pb1 N1 99.81(17) 4_666 .
O8 Pb1 O3 74.67(15) 4_666 .
O3 Pb1 O7 73.38(14) . 4_666
O3 Pb1 N1 65.62(16) . .
O1 Pb1 O7 117.40(14) . 4_666
O1 Pb1 N1 66.26(15) . .
O1 Pb1 O8 71.15(15) . 4_666
O1 Pb1 O3 113.31(17) . .
O2 Pb2 N2 121.21(17) 1_454 .
O7 Pb2 O2 75.72(15) . 1_454
O7 Pb2 N2 66.99(16) . .
O7 Pb2 O5 91.41(17) . .
O5 Pb2 O2 71.93(14) . 1_454
O5 Pb2 N2 65.56(16) . .
C1 O2 Pb2 104.0(4) . 1_656
C11 N2 Pb2 103.7(4) . .
C6 N2 Pb2 105.7(4) . .
C6 N2 C11 112.7(5) . .
C6 N2 C8 110.8(6) . .
C8 N2 Pb2 109.8(3) . .
C8 N2 C11 113.5(5) . .
N2 C11 H11A 108.1 . .
N2 C11 H11B 108.1 . .
N2 C11 C10 116.8(6) . .
H11A C11 H11B 107.3 . .
C10 C11 H11A 108.1 . .
C10 C11 H11B 108.1 . .
H1WA O1W H1WB 109.5 . .
Pb2 O7 Pb1 149.0(2) . 4_465
C7 O7 Pb1 85.5(4) . 4_465
C7 O7 Pb2 124.7(4) . .
C4 N1 Pb1 103.6(4) . .
C4 N1 C9 110.3(5) . .
C4 N1 C2 112.3(5) . .
C9 N1 Pb1 109.6(4) . .
C2 N1 Pb1 110.1(4) . .
C2 N1 C9 110.8(5) . .
C7 O8 Pb1 100.4(4) . 4_465
N1 C4 H4A 109.1 . .
N1 C4 H4B 109.1 . .
N1 C4 C3 112.3(6) . .
H4A C4 H4B 107.9 . .
C3 C4 H4A 109.1 . .
C3 C4 H4B 109.1 . .
C3 O3 Pb1 119.8(4) . .
O7 C7 C8 119.2(6) . .
O8 C7 O7 122.7(6) . .
O8 C7 C8 118.1(6) . .
N2 C6 H6A 109.7 . .
N2 C6 H6B 109.7 . .
N2 C6 C5 110.0(5) . .
H6A C6 H6B 108.2 . .
C5 C6 H6A 109.7 . .
C5 C6 H6B 109.7 . .
O3 C3 C4 116.8(6) . .
O4 C3 C4 118.5(7) . .
O4 C3 O3 124.7(7) . .
N1 C9 H9A 108.3 . .
N1 C9 H9B 108.3 . .
N1 C9 C10 116.0(6) . .
H9A C9 H9B 107.4 . .
C10 C9 H9A 108.3 . .
C10 C9 H9B 108.3 . .
C1 O1 Pb1 123.0(4) . .
C11 C10 H10A 110.2 . .
C11 C10 H10B 110.2 . .
C9 C10 C11 107.7(6) . .
C9 C10 H10A 110.2 . .
C9 C10 H10B 110.2 . .
H10A C10 H10B 108.5 . .
O6 C5 C6 117.6(6) . .
O6 C5 O5 123.9(6) . .
O5 C5 C6 118.5(6) . .
C5 O5 Pb2 120.3(4) . .
O2 C1 O1 123.0(6) . .
O2 C1 C2 117.0(6) . .
O1 C1 C2 120.0(6) . .
N2 C8 C7 113.5(6) . .
N2 C8 H8A 108.9 . .
N2 C8 H8B 108.9 . .
C7 C8 H8A 108.9 . .
C7 C8 H8B 108.9 . .
H8A C8 H8B 107.7 . .
N1 C2 C1 113.1(5) . .
N1 C2 H2A 109.0 . .
N1 C2 H2B 109.0 . .
C1 C2 H2A 109.0 . .
C1 C2 H2B 109.0 . .
H2A C2 H2B 107.8 . .
H2WA O2W H2WB 109.5 . .
H3WA O3W H3WB 109.8(18) . .
H4WA O4W H4WB 110.1(18) . .
H5WA O5W H5WB 109.4 . .
H6WA O6W H6WB 109.4 . .
H7WA O7W H7WB 109.5(18) . .
H8WA O8W H8WB 110.0(18) . .

loop_
_geom_bond_atom_site_label_1
_geom_bond_atom_site_label_2
_geom_bond_distance
_geom_bond_site_symmetry_2
Pb1 O7 2.754(5) 4_666
Pb1 N1 2.639(6) .
Pb1 O8 2.442(5) 4_666
Pb1 O3 2.505(5) .
Pb1 O1 2.400(5) .
Pb2 O2 2.470(4) 1_454
Pb2 N2 2.611(6) .
Pb2 O7 2.366(5) .
Pb2 O5 2.423(5) .
O2 Pb2 2.470(4) 1_656
O2 C1 1.253(8) .
N2 C11 1.485(8) .
N2 C6 1.480(8) .
N2 C8 1.481(9) .
O6 C5 1.229(8) .
C11 H11A 0.9700 .
C11 H11B 0.9700 .
C11 C10 1.528(8) .
O1W H1WA 0.8497 .
O1W H1WB 0.8501 .
O7 Pb1 2.754(5) 4_465
O7 C7 1.268(8) .
N1 C4 1.463(9) .
N1 C9 1.502(8) .
N1 C2 1.475(8) .
O8 Pb1 2.442(5) 4_465
O8 C7 1.253(8) .
C4 H4A 0.9700 .
C4 H4B 0.9700 .
C4 C3 1.528(9) .
O3 C3 1.269(9) .
C7 C8 1.508(9) .
O4 C3 1.236(8) .
C6 H6A 0.9700 .
C6 H6B 0.9700 .
C6 C5 1.534(8) .
C9 H9A 0.9700 .
C9 H9B 0.9700 .
C9 C10 1.527(9) .
O1 C1 1.262(8) .
C10 H10A 0.9700 .
C10 H10B 0.9700 .
C5 O5 1.281(8) .
C1 C2 1.534(8) .
C8 H8A 0.9700 .
C8 H8B 0.9700 .
C2 H2A 0.9700 .
C2 H2B 0.9700 .
O2W H2WA 0.8502 .
O2W H2WB 0.8500 .
O3W H3WA 0.849(10) .
O3W H3WB 0.850(10) .
O4W H4WA 0.850(10) .
O4W H4WB 0.847(10) .
O5W H5WA 0.8503 .
O5W H5WB 0.8500 .
O6W H6WA 0.8501 .
O6W H6WB 0.8501 .
O7W H7WA 0.852(10) .
O7W H7WB 0.849(10) .
O8W H8WA 0.849(10) .
O8W H8WB 0.848(10) .

loop_
_geom_torsion_atom_site_label_1
_geom_torsion_atom_site_label_2
_geom_torsion_atom_site_label_3
_geom_torsion_atom_site_label_4
_geom_torsion
_geom_torsion_site_symmetry_1
_geom_torsion_site_symmetry_2
_geom_torsion_site_symmetry_3
_geom_torsion_site_symmetry_4
Pb1 O7 C7 O8 11.8(6) 4_465 . . .
Pb1 O7 C7 C8 -169.5(5) 4_465 . . .
Pb1 N1 C4 C3 50.5(5) . . . .
Pb1 N1 C9 C10 177.4(4) . . . .
Pb1 N1 C2 C1 24.2(7) . . . .
Pb1 O8 C7 O7 -13.5(7) 4_465 . . .
Pb1 O8 C7 C8 167.7(5) 4_465 . . .
Pb1 O3 C3 C4 1.7(7) . . . .
Pb1 O3 C3 O4 -177.5(5) . . . .
Pb1 O1 C1 O2 162.3(5) . . . .
Pb1 O1 C1 C2 -16.1(9) . . . .
Pb2 O2 C1 O1 -1.0(8) 1_656 . . .
Pb2 O2 C1 C2 177.5(5) 1_656 . . .
Pb2 N2 C11 C10 -175.0(5) . . . .
Pb2 N2 C6 C5 -45.1(6) . . . .
Pb2 N2 C8 C7 -25.8(6) . . . .
Pb2 O7 C7 O8 -176.1(4) . . . .
Pb2 O7 C7 C8 2.6(8) . . . .
O2 C1 C2 N1 173.1(6) . . . .
N2 C11 C10 C9 174.2(5) . . . .
N2 C6 C5 O6 -155.1(6) . . . .
N2 C6 C5 O5 27.5(9) . . . .
O6 C5 O5 Pb2 -167.6(5) . . . .
C11 N2 C6 C5 -157.8(6) . . . .
C11 N2 C8 C7 89.8(6) . . . .
O7 C7 C8 N2 17.7(8) . . . .
N1 C4 C3 O3 -39.0(8) . . . .
N1 C4 C3 O4 140.2(6) . . . .
N1 C9 C10 C11 177.1(5) . . . .
O8 C7 C8 N2 -163.5(6) . . . .
C4 N1 C9 C10 -69.2(7) . . . .
C4 N1 C2 C1 -90.6(7) . . . .
C6 N2 C11 C10 -61.1(8) . . . .
C6 N2 C8 C7 -142.2(5) . . . .
C6 C5 O5 Pb2 9.7(8) . . . .
C9 N1 C4 C3 -66.7(7) . . . .
C9 N1 C2 C1 145.6(6) . . . .
O1 C1 C2 N1 -8.4(9) . . . .
C8 N2 C11 C10 66.0(7) . . . .
C8 N2 C6 C5 73.7(7) . . . .
C2 N1 C4 C3 169.2(5) . . . .
C2 N1 C9 C10 55.7(8) . . . .
